data_7210039
loop_
_publ_author_name
'Nanubolu, Jagadeesh Babu'
'Sridhar, Balasubramanian'
'Ravikumar, Krishnan'
'Cherukuvada, Suryanarayan'

_publ_section_title
;
 Adaptability of aripiprazole towards forming isostructural hydrogen
 bonding networks in multi-component salts: a rare case of strong
 O--H&#x22EF;O&#x2212; &#x2194; weak C--H&#x22EF;O mimicry
;
_journal_issue 21
_journal_name_full CrystEngComm
_journal_page_first 4321
_journal_paper_doi 10.1039/c3ce00022b
_journal_volume 15
_journal_year 2013
_chemical_formula_moiety 'C23 H28 Cl2 N3 O2, Cl'
_chemical_formula_sum 'C23 H28 Cl3 N3 O2'
_chemical_formula_weight 484.83
_chemical_name_common 'Aripiprazole hydrochloride salt'
_chemical_name_systematic
;
Aripiprazole hydrochloride salt
;
_space_group_IT_number 14
_symmetry_cell_setting monoclinic
_symmetry_space_group_name_Hall '-P 2ybc'
_symmetry_space_group_name_H-M 'P 1 21/c 1'
_atom_sites_solution_hydrogens geom
_atom_sites_solution_primary direct
_atom_sites_solution_secondary difmap
_audit_creation_method SHELXL-97
_cell_angle_alpha 90.00
_cell_angle_beta 90.885(2)
_cell_angle_gamma 90.00
_cell_formula_units_Z 4
_cell_length_a 10.2891(12)
_cell_length_b 28.065(3)
_cell_length_c 7.9247(9)
_cell_measurement_reflns_used 3239
_cell_measurement_temperature 294(2)
_cell_measurement_theta_max 24.46
_cell_measurement_theta_min 2.45
_cell_volume 2288.1(4)
_computing_cell_refinement 'Bruker SMART'
_computing_data_collection 'Bruker SMART'
_computing_data_reduction 'Bruker SAINT'
_computing_molecular_graphics 'Bruker SHELXTL'
_computing_publication_material 'Bruker SHELXTL'
_computing_structure_refinement 'SHELXL-97 (Sheldrick, 1997)'
_computing_structure_solution 'SHELXS-97 (Sheldrick, 1990)'
_diffrn_ambient_temperature 294(2)
_diffrn_measured_fraction_theta_full 0.997
_diffrn_measured_fraction_theta_max 0.997
_diffrn_measurement_device_type 'CCD area detector'
_diffrn_measurement_method 'phi and omega scans'
_diffrn_radiation_monochromator graphite
_diffrn_radiation_source 'fine-focus sealed tube'
_diffrn_radiation_type MoK\a
_diffrn_radiation_wavelength 0.71073
_diffrn_reflns_av_R_equivalents 0.0331
_diffrn_reflns_av_sigmaI/netI 0.0394
_diffrn_reflns_limit_h_max 12
_diffrn_reflns_limit_h_min -11
_diffrn_reflns_limit_k_max 33
_diffrn_reflns_limit_k_min -32
_diffrn_reflns_limit_l_max 9
_diffrn_reflns_limit_l_min -9
_diffrn_reflns_number 12367
_diffrn_reflns_theta_full 24.99
_diffrn_reflns_theta_max 24.99
_diffrn_reflns_theta_min 1.98
_exptl_absorpt_coefficient_mu 0.427
_exptl_absorpt_correction_T_max 0.9749
_exptl_absorpt_correction_T_min 0.8479
_exptl_absorpt_correction_type multi-scan
_exptl_absorpt_process_details 'Bruker AXS SADABS program'
_exptl_crystal_colour colourless
_exptl_crystal_density_diffrn 1.407
_exptl_crystal_density_method 'not measured'
_exptl_crystal_description needle
_exptl_crystal_F_000 1016
_exptl_crystal_size_max 0.40
_exptl_crystal_size_mid 0.20
_exptl_crystal_size_min 0.06
_refine_diff_density_max 0.591
_refine_diff_density_min -0.224
_refine_diff_density_rms 0.065
_refine_ls_extinction_method none
_refine_ls_goodness_of_fit_ref 1.101
_refine_ls_hydrogen_treatment mixed
_refine_ls_matrix_type full
_refine_ls_number_parameters 289
_refine_ls_number_reflns 4029
_refine_ls_number_restraints 0
_refine_ls_restrained_S_all 1.101
_refine_ls_R_factor_all 0.0756
_refine_ls_R_factor_gt 0.0627
_refine_ls_shift/su_max 0.000
_refine_ls_shift/su_mean 0.000
_refine_ls_structure_factor_coef Fsqd
_refine_ls_weighting_details 'calc w=1/[\s^2^(Fo^2^)+(0.0511P)^2^+3.9863P] where P=(Fo^2^+2Fc^2^)/3'
_refine_ls_weighting_scheme calc
_refine_ls_wR_factor_gt 0.1420
_refine_ls_wR_factor_ref 0.1504
_reflns_number_gt 3370
_reflns_number_total 4029
_reflns_threshold_expression >2sigma(I)
_cod_data_source_file c3ce00022b.txt
_cod_data_source_block al74
_cod_depositor_comments
;
The following automatic conversions were performed:

'_symmetry_cell_setting' value 'Monoclinic' changed to 'monoclinic'
according to /home/saulius/struct/CIF-dictionaries/cif_core.dic
dictionary named 'cif_core.dic' version 2.4.2 from 2011-04-26.

Automatic conversion script
Id: cif_fix_values 1891 2012-01-12 08:04:46Z andrius 
;
_cod_original_cell_volume 2288.1(5)
_cod_original_sg_symbol_H-M P2(1)/c
_cod_database_code 7210039

loop_
_symmetry_equiv_pos_as_xyz
'x, y, z'
'-x, y+1/2, -z+1/2'
'-x, -y, -z'
'x, -y-1/2, z-1/2'

loop_
_atom_site_label
_atom_site_type_symbol
_atom_site_fract_x
_atom_site_fract_y
_atom_site_fract_z
_atom_site_U_iso_or_equiv
_atom_site_adp_type
_atom_site_occupancy
_atom_site_symmetry_multiplicity
_atom_site_calc_flag
_atom_site_refinement_flags
C1 C 1.0356(4) -0.21010(14) 1.6360(5) 0.0352(9) Uani 1 1 d .
C2 C 1.0205(5) -0.17325(15) 1.7702(5) 0.0438(10) Uani 1 1 d .
H2A H 1.0689 -0.1831 1.8702 0.053 Uiso 1 1 calc R
H2B H 0.9296 -0.1711 1.7997 0.053 Uiso 1 1 calc R
C3 C 1.0680(4) -0.12415(15) 1.7160(5) 0.0408(10) Uani 1 1 d .
H3A H 1.0427 -0.1005 1.7985 0.049 Uiso 1 1 calc R
H3B H 1.1621 -0.1242 1.7099 0.049 Uiso 1 1 calc R
C4 C 1.0104(4) -0.11181(13) 1.5473(5) 0.0350(9) Uani 1 1 d .
C5 C 0.9934(4) -0.14808(12) 1.4284(5) 0.0301(8) Uani 1 1 d .
C6 C 0.9438(4) -0.13946(13) 1.2693(5) 0.0313(8) Uani 1 1 d .
H6 H 0.9369 -0.1641 1.1913 0.038 Uiso 1 1 calc R
C7 C 0.9041(4) -0.09371(13) 1.2256(5) 0.0330(9) Uani 1 1 d .
C8 C 0.9178(4) -0.05683(14) 1.3401(5) 0.0414(10) Uani 1 1 d .
H8 H 0.8912 -0.0261 1.3118 0.050 Uiso 1 1 calc R
C9 C 0.9714(4) -0.06634(14) 1.4971(5) 0.0421(10) Uani 1 1 d .
H9 H 0.9821 -0.0413 1.5728 0.051 Uiso 1 1 calc R
C10 C 0.8190(4) -0.04274(14) 1.0045(6) 0.0431(10) Uani 1 1 d .
H10A H 0.8990 -0.0248 0.9926 0.052 Uiso 1 1 calc R
H10B H 0.7629 -0.0256 1.0808 0.052 Uiso 1 1 calc R
C11 C 0.7530(5) -0.04898(15) 0.8360(5) 0.0461(11) Uani 1 1 d .
H11A H 0.6680 -0.0630 0.8525 0.055 Uiso 1 1 calc R
H11B H 0.8034 -0.0710 0.7689 0.055 Uiso 1 1 calc R
C12 C 0.7368(5) -0.00240(16) 0.7390(6) 0.0515(12) Uani 1 1 d .
H12A H 0.8180 0.0151 0.7435 0.062 Uiso 1 1 calc R
H12B H 0.7169 -0.0095 0.6216 0.062 Uiso 1 1 calc R
C13 C 0.6306(4) 0.02817(14) 0.8092(5) 0.0415(10) Uani 1 1 d .
H13A H 0.6600 0.0416 0.9159 0.050 Uiso 1 1 calc R
H13B H 0.5553 0.0084 0.8310 0.050 Uiso 1 1 calc R
C14 C 0.6811(4) 0.11009(14) 0.6993(5) 0.0359(9) Uani 1 1 d .
H14A H 0.7678 0.1003 0.6676 0.043 Uiso 1 1 calc R
H14B H 0.6856 0.1223 0.8137 0.043 Uiso 1 1 calc R
C15 C 0.6326(4) 0.14881(14) 0.5804(5) 0.0356(9) Uani 1 1 d .
H15A H 0.6918 0.1757 0.5840 0.043 Uiso 1 1 calc R
H15B H 0.6291 0.1367 0.4657 0.043 Uiso 1 1 calc R
C16 C 0.4131(4) 0.12395(13) 0.6134(6) 0.0388(10) Uani 1 1 d .
H16A H 0.4111 0.1132 0.4970 0.047 Uiso 1 1 calc R
H16B H 0.3260 0.1339 0.6428 0.047 Uiso 1 1 calc R
C17 C 0.4563(4) 0.08355(14) 0.7272(6) 0.0394(10) Uani 1 1 d .
H17A H 0.4515 0.0937 0.8439 0.047 Uiso 1 1 calc R
H17B H 0.3978 0.0568 0.7117 0.047 Uiso 1 1 calc R
C18 C 0.4539(4) 0.20872(13) 0.5793(5) 0.0321(8) Uani 1 1 d .
C19 C 0.5160(4) 0.25149(13) 0.6265(5) 0.0325(8) Uani 1 1 d .
C20 C 0.4617(4) 0.29512(13) 0.5839(5) 0.0351(9) Uani 1 1 d .
C21 C 0.3449(4) 0.29807(15) 0.4974(6) 0.0434(10) Uani 1 1 d .
H21 H 0.3086 0.3276 0.4711 0.052 Uiso 1 1 calc R
C22 C 0.2828(4) 0.25667(15) 0.4506(6) 0.0456(11) Uani 1 1 d .
H22 H 0.2035 0.2581 0.3928 0.055 Uiso 1 1 calc R
C23 C 0.3372(4) 0.21286(14) 0.4887(5) 0.0385(9) Uani 1 1 d .
H23 H 0.2947 0.1853 0.4529 0.046 Uiso 1 1 calc R
N1 N 1.0297(3) -0.19496(11) 1.4755(4) 0.0336(8) Uani 1 1 d .
H1N H 1.040(4) -0.2160(15) 1.401(5) 0.036(12) Uiso 1 1 d .
N2 N 0.5912(3) 0.06810(11) 0.6915(4) 0.0336(7) Uani 1 1 d .
H2N H 0.591(4) 0.0579(13) 0.568(5) 0.029(10) Uiso 1 1 d .
N3 N 0.5023(3) 0.16414(11) 0.6315(4) 0.0327(7) Uani 1 1 d .
O1 O 1.0500(3) -0.25307(9) 1.6682(4) 0.0457(7) Uani 1 1 d .
O2 O 0.8464(3) -0.08960(9) 1.0691(4) 0.0447(7) Uani 1 1 d .
Cl1 Cl 0.65964(10) 0.25065(4) 0.74299(13) 0.0422(3) Uani 1 1 d .
Cl2 Cl 0.53839(12) 0.34797(4) 0.64032(14) 0.0511(3) Uani 1 1 d .
Cl3 Cl 0.64248(12) 0.04173(4) 0.31700(14) 0.0488(3) Uani 1 1 d .

loop_
_atom_site_aniso_label
_atom_site_aniso_U_11
_atom_site_aniso_U_22
_atom_site_aniso_U_33
_atom_site_aniso_U_23
_atom_site_aniso_U_13
_atom_site_aniso_U_12
C1 0.029(2) 0.040(2) 0.036(2) 0.0031(18) -0.0035(16) -0.0050(17)
C2 0.051(3) 0.047(2) 0.033(2) 0.0039(19) 0.0009(19) 0.001(2)
C3 0.046(2) 0.039(2) 0.038(2) -0.0095(19) -0.0029(19) -0.0039(19)
C4 0.037(2) 0.032(2) 0.036(2) -0.0015(17) 0.0037(17) -0.0041(17)
C5 0.0282(19) 0.0237(18) 0.038(2) 0.0016(16) 0.0039(16) 0.0001(15)
C6 0.032(2) 0.0266(19) 0.036(2) -0.0037(16) -0.0011(17) -0.0013(15)
C7 0.034(2) 0.0257(19) 0.039(2) 0.0022(17) 0.0005(17) -0.0028(16)
C8 0.050(3) 0.0225(19) 0.052(3) 0.0034(18) 0.002(2) 0.0023(18)
C9 0.055(3) 0.026(2) 0.045(2) -0.0089(18) 0.004(2) -0.0061(18)
C10 0.051(3) 0.028(2) 0.050(3) 0.0102(19) 0.004(2) 0.0017(18)
C11 0.055(3) 0.040(2) 0.044(2) 0.011(2) 0.003(2) 0.010(2)
C12 0.057(3) 0.048(3) 0.049(3) 0.016(2) 0.008(2) 0.018(2)
C13 0.051(3) 0.033(2) 0.041(2) 0.0069(18) 0.003(2) 0.0040(19)
C14 0.0257(19) 0.037(2) 0.046(2) 0.0007(18) 0.0025(17) 0.0005(17)
C15 0.034(2) 0.033(2) 0.041(2) 0.0017(17) 0.0045(17) 0.0007(17)
C16 0.029(2) 0.031(2) 0.056(3) -0.0012(19) -0.0005(19) -0.0022(17)
C17 0.034(2) 0.032(2) 0.053(3) -0.0016(19) 0.0066(19) -0.0036(17)
C18 0.030(2) 0.032(2) 0.035(2) 0.0023(17) 0.0046(16) 0.0004(16)
C19 0.030(2) 0.036(2) 0.032(2) 0.0011(17) 0.0004(16) -0.0028(16)
C20 0.042(2) 0.026(2) 0.037(2) 0.0007(17) 0.0035(18) -0.0016(17)
C21 0.043(2) 0.033(2) 0.055(3) 0.009(2) 0.001(2) 0.0083(19)
C22 0.032(2) 0.047(3) 0.058(3) 0.007(2) -0.008(2) 0.0009(19)
C23 0.033(2) 0.032(2) 0.050(2) -0.0007(18) -0.0020(19) -0.0047(17)
N1 0.0410(19) 0.0258(17) 0.0338(18) -0.0027(15) -0.0033(15) 0.0034(14)
N2 0.0374(18) 0.0274(17) 0.0359(18) 0.0024(14) 0.0008(15) 0.0023(13)
N3 0.0249(16) 0.0256(16) 0.048(2) 0.0019(14) 0.0027(14) -0.0001(13)
O1 0.0544(18) 0.0316(15) 0.0505(18) 0.0091(13) -0.0154(15) -0.0039(13)
O2 0.0603(19) 0.0297(14) 0.0436(16) 0.0077(13) -0.0129(14) 0.0036(13)
Cl1 0.0378(5) 0.0394(5) 0.0491(6) -0.0010(5) -0.0102(5) -0.0031(4)
Cl2 0.0725(8) 0.0292(5) 0.0513(6) 0.0018(5) -0.0113(6) -0.0087(5)
Cl3 0.0675(7) 0.0343(5) 0.0446(6) -0.0049(5) 0.0006(5) -0.0015(5)

loop_
_atom_type_symbol
_atom_type_description
_atom_type_scat_dispersion_real
_atom_type_scat_dispersion_imag
_atom_type_scat_source
C C 0.0033 0.0016 'International Tables Vol C Tables 4.2.6.8 and 6.1.1.4'
H H 0.0000 0.0000 'International Tables Vol C Tables 4.2.6.8 and 6.1.1.4'
N N 0.0061 0.0033 'International Tables Vol C Tables 4.2.6.8 and 6.1.1.4'
O O 0.0106 0.0060 'International Tables Vol C Tables 4.2.6.8 and 6.1.1.4'
Cl Cl 0.1484 0.1585 'International Tables Vol C Tables 4.2.6.8 and 6.1.1.4'

loop_
_geom_angle_atom_site_label_1
_geom_angle_atom_site_label_2
_geom_angle_atom_site_label_3
_geom_angle
O1 C1 N1 120.4(4)
O1 C1 C2 122.7(4)
N1 C1 C2 116.9(4)
C1 C2 C3 112.8(3)
C1 C2 H2A 109.0
C3 C2 H2A 109.0
C1 C2 H2B 109.0
C3 C2 H2B 109.0
H2A C2 H2B 107.8
C4 C3 C2 109.7(3)
C4 C3 H3A 109.7
C2 C3 H3A 109.7
C4 C3 H3B 109.7
C2 C3 H3B 109.7
H3A C3 H3B 108.2
C9 C4 C5 116.3(4)
C9 C4 C3 125.2(4)
C5 C4 C3 118.6(3)
C6 C5 C4 122.1(3)
C6 C5 N1 119.9(3)
C4 C5 N1 118.0(3)
C5 C6 C7 119.7(3)
C5 C6 H6 120.2
C7 C6 H6 120.2
O2 C7 C8 124.7(3)
O2 C7 C6 115.1(3)
C8 C7 C6 120.1(4)
C9 C8 C7 118.9(4)
C9 C8 H8 120.6
C7 C8 H8 120.6
C8 C9 C4 123.0(4)
C8 C9 H9 118.5
C4 C9 H9 118.5
O2 C10 C11 107.1(3)
O2 C10 H10A 110.3
C11 C10 H10A 110.3
O2 C10 H10B 110.3
C11 C10 H10B 110.3
H10A C10 H10B 108.5
C10 C11 C12 113.2(4)
C10 C11 H11A 108.9
C12 C11 H11A 108.9
C10 C11 H11B 108.9
C12 C11 H11B 108.9
H11A C11 H11B 107.8
C13 C12 C11 112.2(4)
C13 C12 H12A 109.2
C11 C12 H12A 109.2
C13 C12 H12B 109.2
C11 C12 H12B 109.2
H12A C12 H12B 107.9
C12 C13 N2 112.6(3)
C12 C13 H13A 109.1
N2 C13 H13A 109.1
C12 C13 H13B 109.1
N2 C13 H13B 109.1
H13A C13 H13B 107.8
N2 C14 C15 109.9(3)
N2 C14 H14A 109.7
C15 C14 H14A 109.7
N2 C14 H14B 109.7
C15 C14 H14B 109.7
H14A C14 H14B 108.2
N3 C15 C14 109.3(3)
N3 C15 H15A 109.8
C14 C15 H15A 109.8
N3 C15 H15B 109.8
C14 C15 H15B 109.8
H15A C15 H15B 108.3
N3 C16 C17 110.0(3)
N3 C16 H16A 109.7
C17 C16 H16A 109.7
N3 C16 H16B 109.7
C17 C16 H16B 109.7
H16A C16 H16B 108.2
N2 C17 C16 111.9(3)
N2 C17 H17A 109.2
C16 C17 H17A 109.2
N2 C17 H17B 109.2
C16 C17 H17B 109.2
H17A C17 H17B 107.9
C23 C18 N3 121.6(3)
C23 C18 C19 116.7(3)
N3 C18 C19 121.5(3)
C20 C19 C18 120.6(3)
C20 C19 Cl1 118.7(3)
C18 C19 Cl1 120.7(3)
C21 C20 C19 121.3(4)
C21 C20 Cl2 117.8(3)
C19 C20 Cl2 120.8(3)
C22 C21 C20 118.8(4)
C22 C21 H21 120.6
C20 C21 H21 120.6
C21 C22 C23 120.5(4)
C21 C22 H22 119.7
C23 C22 H22 119.7
C22 C23 C18 121.9(4)
C22 C23 H23 119.0
C18 C23 H23 119.0
C1 N1 C5 123.5(4)
C1 N1 H1N 116(3)
C5 N1 H1N 120(3)
C17 N2 C14 109.9(3)
C17 N2 C13 110.0(3)
C14 N2 C13 113.5(3)
C17 N2 H2N 106(2)
C14 N2 H2N 105(2)
C13 N2 H2N 112(2)
C18 N3 C16 116.0(3)
C18 N3 C15 120.0(3)
C16 N3 C15 108.8(3)
C7 O2 C10 118.6(3)

loop_
_geom_bond_atom_site_label_1
_geom_bond_atom_site_label_2
_geom_bond_distance
C1 O1 1.241(5)
C1 N1 1.342(5)
C1 C2 1.493(6)
C2 C3 1.526(6)
C2 H2A 0.9700
C2 H2B 0.9700
C3 C4 1.494(5)
C3 H3A 0.9700
C3 H3B 0.9700
C4 C9 1.394(6)
C4 C5 1.396(5)
C5 C6 1.375(5)
C5 N1 1.416(5)
C6 C7 1.389(5)
C6 H6 0.9300
C7 O2 1.371(5)
C7 C8 1.382(5)
C8 C9 1.379(6)
C8 H8 0.9300
C9 H9 0.9300
C10 O2 1.437(4)
C10 C11 1.499(6)
C10 H10A 0.9700
C10 H10B 0.9700
C11 C12 1.524(6)
C11 H11A 0.9700
C11 H11B 0.9700
C12 C13 1.503(6)
C12 H12A 0.9700
C12 H12B 0.9700
C13 N2 1.509(5)
C13 H13A 0.9700
C13 H13B 0.9700
C14 N2 1.499(5)
C14 C15 1.517(5)
C14 H14A 0.9700
C14 H14B 0.9700
C15 N3 1.471(5)
C15 H15A 0.9700
C15 H15B 0.9700
C16 N3 1.460(5)
C16 C17 1.511(6)
C16 H16A 0.9700
C16 H16B 0.9700
C17 N2 1.485(5)
C17 H17A 0.9700
C17 H17B 0.9700
C18 C23 1.394(5)
C18 N3 1.407(5)
C18 C19 1.408(5)
C19 C20 1.385(5)
C19 Cl1 1.731(4)
C20 C21 1.377(6)
C20 Cl2 1.735(4)
C21 C22 1.374(6)
C21 H21 0.9300
C22 C23 1.383(6)
C22 H22 0.9300
C23 H23 0.9300
N1 H1N 0.84(4)
N2 H2N 1.02(4)

loop_
_geom_hbond_atom_site_label_D
_geom_hbond_atom_site_label_H
_geom_hbond_atom_site_label_A
_geom_hbond_distance_DH
_geom_hbond_distance_HA
_geom_hbond_distance_DA
_geom_hbond_angle_DHA
_geom_hbond_site_symmetry_A
N1 H1N O1 0.84(4) 2.05(4) 2.849(5) 160(4) 4
N2 H2N Cl3 1.02(4) 2.11(4) 3.112(4) 165(3) .
C13 H13B Cl3 0.97 2.73 3.558(5) 144.2 3_656
C15 H15A Cl1 0.97 2.48 3.146(4) 125.9 .
C15 H15B Cl2 0.97 2.76 3.607(4) 145.9 4_565
C17 H17B Cl3 0.97 2.80 3.675(4) 149.9 3_656

loop_
_geom_torsion_atom_site_label_1
_geom_torsion_atom_site_label_2
_geom_torsion_atom_site_label_3
_geom_torsion_atom_site_label_4
_geom_torsion
O1 C1 C2 C3 152.5(4)
N1 C1 C2 C3 -29.1(5)
C1 C2 C3 C4 49.5(5)
C2 C3 C4 C9 143.8(4)
C2 C3 C4 C5 -36.2(5)
C9 C4 C5 C6 1.4(6)
C3 C4 C5 C6 -178.6(4)
C9 C4 C5 N1 -178.9(4)
C3 C4 C5 N1 1.1(5)
C4 C5 C6 C7 -2.6(6)
N1 C5 C6 C7 177.8(3)
C5 C6 C7 O2 -174.9(3)
C5 C6 C7 C8 1.8(6)
O2 C7 C8 C9 176.5(4)
C6 C7 C8 C9 0.1(6)
C7 C8 C9 C4 -1.3(7)
C5 C4 C9 C8 0.6(6)
C3 C4 C9 C8 -179.5(4)
O2 C10 C11 C12 -171.0(4)
C10 C11 C12 C13 -74.8(5)
C11 C12 C13 N2 -166.0(4)
N2 C14 C15 N3 60.5(4)
N3 C16 C17 N2 -57.3(4)
C23 C18 C19 C20 0.2(6)
N3 C18 C19 C20 -175.3(4)
C23 C18 C19 Cl1 178.7(3)
N3 C18 C19 Cl1 3.2(5)
C18 C19 C20 C21 1.2(6)
Cl1 C19 C20 C21 -177.3(3)
C18 C19 C20 Cl2 -179.5(3)
Cl1 C19 C20 Cl2 2.0(5)
C19 C20 C21 C22 -1.0(6)
Cl2 C20 C21 C22 179.6(3)
C20 C21 C22 C23 -0.5(7)
C21 C22 C23 C18 1.9(7)
N3 C18 C23 C22 173.8(4)
C19 C18 C23 C22 -1.7(6)
O1 C1 N1 C5 169.8(4)
C2 C1 N1 C5 -8.7(5)
C6 C5 N1 C1 -156.1(4)
C4 C5 N1 C1 24.2(5)
C16 C17 N2 C14 53.7(4)
C16 C17 N2 C13 179.4(3)
C15 C14 N2 C17 -55.0(4)
C15 C14 N2 C13 -178.7(3)
C12 C13 N2 C17 156.0(4)
C12 C13 N2 C14 -80.4(4)
C23 C18 N3 C16 -10.9(5)
C19 C18 N3 C16 164.3(4)
C23 C18 N3 C15 123.1(4)
C19 C18 N3 C15 -61.6(5)
C17 C16 N3 C18 -159.8(3)
C17 C16 N3 C15 61.3(4)
C14 C15 N3 C18 159.5(3)
C14 C15 N3 C16 -63.5(4)
C8 C7 O2 C10 12.1(6)
C6 C7 O2 C10 -171.4(4)
C11 C10 O2 C7 -178.2(4)
